data_4000714
loop_
_publ_author_name
'Pinkowicz, Dawid'
'Podgajny, Robert'
'Nitek, Wojciech'
'Rams, Micha\/l'
'Majcher, Anna Ma\/lgorzata'
'Nuida, Tomohiro'
'Ohkoshi, Shin-ichi'
'Sieklucka, Barbara'

_publ_section_title
;
 Multifunctional Magnetic Molecular
 {[MnII(urea)2(H2O)]2[NbIV(CN)8]}nSystem: Magnetization-Induced SHG in the
 Chiral Polymorph
;
_journal_issue 1
_journal_name_full 'Chemistry of Materials'
_journal_page_first 21
_journal_paper_doi 10.1021/cm102388q
_journal_volume 23
_journal_year 2011
_chemical_formula_moiety 'C12 H0 Mn2 N16 Nb O6'
_chemical_formula_sum 'C12 H0 Mn2 N16 Nb O6'
_chemical_formula_weight 667.07
_chemical_name_systematic
;
 ?
;
_space_group_IT_number 2
_symmetry_cell_setting triclinic
_symmetry_space_group_name_Hall '-P 1'
_symmetry_space_group_name_H-M 'P -1'
_atom_sites_solution_hydrogens none
_atom_sites_solution_primary direct
_atom_sites_solution_secondary difmap
_audit_creation_method SHELXL-97
_cell_angle_alpha 83.159(2)
_cell_angle_beta 82.120(2)
_cell_angle_gamma 88.964(2)
_cell_formula_units_Z 2
_cell_length_a 10.4590(3)
_cell_length_b 10.4600(3)
_cell_length_c 11.5400(3)
_cell_measurement_temperature 293(2)
_cell_volume 1241.66(6)
_computing_cell_refinement 'HKL Scalepack (Otwinowski & Minor 1997)'
_computing_data_collection 'Collect (Nonius BV, 1997-2000)'
_computing_data_reduction 'HKL Denzo and Scalepack (Otwinowski & Minor 1997)'
_computing_molecular_graphics 'Ortep-3 for Windows (Farrugia, 1997)'
_computing_publication_material 'WinGX publication routines (Farrugia, 1999)'
_computing_structure_refinement 'SHELXL-97 (Sheldrick, 1997)'
_computing_structure_solution 'SHELXS-86 (Sheldrick, 1986)'
_diffrn_ambient_temperature 293(2)
_diffrn_detector_area_resol_mean 9
_diffrn_measured_fraction_theta_full 0.949
_diffrn_measured_fraction_theta_max 0.949
_diffrn_measurement_device_type KappaCCD
_diffrn_measurement_method CCD
_diffrn_radiation_monochromator graphite
_diffrn_radiation_source 'fine-focus sealed tube'
_diffrn_radiation_type MoK\a
_diffrn_radiation_wavelength 0.71073
_diffrn_reflns_av_R_equivalents 0.0399
_diffrn_reflns_av_sigmaI/netI 0.0580
_diffrn_reflns_limit_h_max 13
_diffrn_reflns_limit_h_min -13
_diffrn_reflns_limit_k_max 13
_diffrn_reflns_limit_k_min -13
_diffrn_reflns_limit_l_max 14
_diffrn_reflns_limit_l_min -14
_diffrn_reflns_number 9597
_diffrn_reflns_theta_full 27.46
_diffrn_reflns_theta_max 27.46
_diffrn_reflns_theta_min 2.77
_exptl_absorpt_coefficient_mu 1.517
_exptl_absorpt_correction_T_max 0.933
_exptl_absorpt_correction_T_min 0.701
_exptl_absorpt_correction_type multi-scan
_exptl_absorpt_process_details '(DENZO-SMN; Otwinowski & Minor, 1997)'
_exptl_crystal_colour orange
_exptl_crystal_density_diffrn 1.784
_exptl_crystal_density_method 'not measured'
_exptl_crystal_description plate
_exptl_crystal_F_000 646
_exptl_crystal_size_max 0.3
_exptl_crystal_size_mid 0.2
_exptl_crystal_size_min 0.05
_refine_diff_density_max 5.783
_refine_diff_density_min -1.094
_refine_diff_density_rms 0.281
_refine_ls_extinction_coef 0.032(4)
_refine_ls_extinction_expression Fc^*^=kFc[1+0.001xFc^2^\l^3^/sin(2\q)]^-1/4^
_refine_ls_extinction_method SHELXL
_refine_ls_goodness_of_fit_ref 1.063
_refine_ls_hydrogen_treatment noref
_refine_ls_matrix_type full
_refine_ls_number_parameters 335
_refine_ls_number_reflns 5395
_refine_ls_number_restraints 0
_refine_ls_restrained_S_all 1.063
_refine_ls_R_factor_all 0.1021
_refine_ls_R_factor_gt 0.0898
_refine_ls_shift/su_max 0.000
_refine_ls_shift/su_mean 0.000
_refine_ls_structure_factor_coef Fsqd
_refine_ls_weighting_details 'calc w=1/[\s^2^(Fo^2^)+(0.1668P)^2^+14.4166P] where P=(Fo^2^+2Fc^2^)/3'
_refine_ls_weighting_scheme calc
_refine_ls_wR_factor_gt 0.2593
_refine_ls_wR_factor_ref 0.2680
_reflns_number_gt 4480
_reflns_number_total 5395
_reflns_threshold_expression >2sigma(I)
_cod_data_source_file cm102388q_si_002.cif
_cod_data_source_block shelxl
_cod_depositor_comments
;
The following automatic conversions were performed:

'_exptl_absorpt_correction_type' value 'Multi-scan' changed to
'multi-scan' according to
/home/saulius/struct/CIF-dictionaries/cif_core.dic dictionary named
'cif_core.dic' version 2.4.1 from 2010-06-29.

Automatic conversion script
Id: cif_fix_values 1715 2011-07-08 13:25:40Z adriana 
;
_cod_original_sg_symbol_H-M P-1
_cod_database_code 4000714

loop_
_symmetry_equiv_pos_as_xyz
'x, y, z'
'-x, -y, -z'

loop_
_atom_site_label
_atom_site_type_symbol
_atom_site_fract_x
_atom_site_fract_y
_atom_site_fract_z
_atom_site_U_iso_or_equiv
_atom_site_adp_type
_atom_site_occupancy
_atom_site_symmetry_multiplicity
_atom_site_calc_flag
Nb1 Nb 0.77515(6) 0.72048(6) 0.75203(6) 0.0130(3) Uani 1 1 d
Mn2 Mn 0.74813(11) 0.30509(12) 1.11637(11) 0.0184(3) Uani 1 1 d
Mn1 Mn 0.79752(12) 0.23570(11) 0.61346(11) 0.0180(3) Uani 1 1 d
O2 O 0.7428(8) 0.1903(7) 0.9678(6) 0.0360(16) Uani 1 1 d
N4 N 0.5995(9) 0.7257(10) 0.5247(8) 0.041(2) Uani 1 1 d
O11 O 0.9296(7) 0.1974(7) 0.7552(7) 0.0341(16) Uani 1 1 d
N5 N 1.0251(8) 0.7554(8) 0.5238(7) 0.0286(17) Uani 1 1 d
N1 N 0.7685(9) 1.0308(7) 0.6296(8) 0.0333(19) Uani 1 1 d
O1 O 0.6829(7) 0.2861(8) 0.4673(7) 0.0389(18) Uani 1 1 d
N7 N 0.7690(8) 0.4824(8) 0.9843(7) 0.0297(17) Uani 1 1 d
C3 C 0.7273(9) 0.8416(8) 0.9030(8) 0.0241(18) Uani 1 1 d
C5 C 0.9378(9) 0.7425(9) 0.5964(7) 0.0224(17) Uani 1 1 d
N2 N 1.0483(7) 0.7369(8) 0.8763(8) 0.0300(17) Uani 1 1 d
C6 C 0.8014(9) 0.5261(8) 0.6917(8) 0.0226(17) Uani 1 1 d
N6 N 0.8153(9) 0.4312(8) 0.6517(8) 0.0332(18) Uani 1 1 d
O15 O 0.6087(7) 0.2356(7) 0.7254(7) 0.042(2) Uani 1 1 d
O21 O 0.7187(7) 0.1218(7) 1.2300(8) 0.0412(19) Uani 1 1 d
O25 O 0.7663(7) 0.4336(7) 1.2569(6) 0.0298(15) Uani 1 1 d
N8 N 0.4586(7) 0.6689(8) 0.8474(7) 0.0297(17) Uani 1 1 d
C1 C 0.7685(8) 0.9262(8) 0.6754(8) 0.0208(16) Uani 1 1 d
N3 N 0.7065(10) 0.9156(9) 0.9688(9) 0.042(2) Uani 1 1 d
N23 N 0.5487(12) 0.0002(15) 1.2050(12) 0.071(4) Uani 1 1 d
C16 C 0.5331(9) 0.3239(10) 0.7572(9) 0.031(2) Uani 1 1 d
C8 C 0.5650(8) 0.6841(9) 0.8129(8) 0.0236(17) Uani 1 1 d
C2 C 0.9586(8) 0.7391(8) 0.8280(8) 0.0210(16) Uani 1 1 d
C22 C 0.6295(10) 0.0432(9) 1.2698(9) 0.031(2) Uani 1 1 d
C7 C 0.7689(8) 0.5701(8) 0.9115(8) 0.0212(16) Uani 1 1 d
C12 C 1.0139(10) 0.1115(11) 0.7728(10) 0.036(2) Uani 1 1 d
N13 N 1.0567(14) 0.0919(14) 0.8783(11) 0.067(4) Uani 1 1 d
C4 C 0.6666(9) 0.7251(9) 0.5945(8) 0.0256(18) Uani 1 1 d
N24 N 0.6121(12) 0.0052(14) 1.3871(11) 0.067(4) Uani 1 1 d
N28 N 0.9283(9) 0.5718(10) 1.1771(9) 0.041(2) Uani 1 1 d
C26 C 0.8469(9) 0.5190(9) 1.2670(9) 0.0273(18) Uani 1 1 d
N27 N 0.8564(12) 0.5540(11) 1.3741(9) 0.055(3) Uani 1 1 d
N14 N 1.0636(10) 0.0401(10) 0.6885(9) 0.044(2) Uani 1 1 d
N18 N 0.4724(17) 0.4008(15) 0.6850(12) 0.086(6) Uani 1 1 d
N17 N 0.5153(18) 0.3404(13) 0.8715(11) 0.080(5) Uani 1 1 d

loop_
_atom_site_aniso_label
_atom_site_aniso_U_11
_atom_site_aniso_U_22
_atom_site_aniso_U_33
_atom_site_aniso_U_23
_atom_site_aniso_U_13
_atom_site_aniso_U_12
Nb1 0.0123(4) 0.0125(4) 0.0140(4) -0.0016(2) -0.0015(2) -0.0007(2)
Mn2 0.0147(6) 0.0206(6) 0.0191(6) -0.0004(5) -0.0013(4) -0.0015(4)
Mn1 0.0211(6) 0.0136(6) 0.0187(6) -0.0023(4) -0.0002(5) -0.0006(4)
O2 0.052(5) 0.034(4) 0.024(3) -0.007(3) -0.009(3) -0.003(3)
N4 0.040(5) 0.058(6) 0.026(4) 0.000(4) -0.012(4) -0.006(4)
O11 0.038(4) 0.030(4) 0.039(4) -0.011(3) -0.014(3) 0.008(3)
N5 0.023(4) 0.031(4) 0.028(4) -0.002(3) 0.006(3) -0.004(3)
N1 0.048(5) 0.014(4) 0.037(5) 0.001(3) -0.005(4) -0.004(3)
O1 0.031(4) 0.054(5) 0.031(4) 0.008(3) -0.010(3) -0.012(3)
N7 0.030(4) 0.031(4) 0.027(4) 0.005(3) -0.006(3) -0.009(3)
C3 0.029(5) 0.023(4) 0.020(4) -0.004(3) -0.002(3) -0.004(3)
C5 0.024(4) 0.027(4) 0.016(4) -0.004(3) -0.001(3) -0.004(3)
N2 0.020(4) 0.031(4) 0.040(5) -0.006(3) -0.006(3) 0.004(3)
C6 0.027(4) 0.018(4) 0.022(4) -0.005(3) -0.001(3) -0.002(3)
N6 0.044(5) 0.028(4) 0.029(4) -0.012(3) -0.004(4) 0.003(3)
O15 0.029(4) 0.034(4) 0.051(5) 0.007(3) 0.022(3) 0.010(3)
O21 0.030(4) 0.036(4) 0.054(5) 0.019(3) -0.012(3) -0.014(3)
O25 0.037(4) 0.031(3) 0.021(3) -0.005(3) 0.001(3) -0.013(3)
N8 0.020(4) 0.037(4) 0.029(4) 0.000(3) 0.002(3) -0.004(3)
C1 0.021(4) 0.017(4) 0.024(4) -0.002(3) -0.004(3) -0.001(3)
N3 0.058(6) 0.034(5) 0.035(5) -0.012(4) 0.000(4) -0.001(4)
N23 0.054(7) 0.099(10) 0.059(8) -0.015(7) 0.012(6) -0.046(7)
C16 0.026(5) 0.032(5) 0.036(5) -0.005(4) -0.008(4) 0.004(4)
C8 0.021(4) 0.028(4) 0.020(4) -0.002(3) 0.000(3) -0.004(3)
C2 0.017(4) 0.025(4) 0.022(4) -0.001(3) -0.006(3) -0.004(3)
C22 0.035(5) 0.025(4) 0.029(5) 0.002(4) 0.005(4) -0.002(4)
C7 0.024(4) 0.018(4) 0.021(4) 0.003(3) -0.006(3) -0.004(3)
C12 0.027(5) 0.047(6) 0.034(5) 0.003(4) -0.015(4) -0.009(4)
N13 0.083(9) 0.078(9) 0.051(7) -0.009(6) -0.044(7) 0.019(7)
C4 0.026(4) 0.031(5) 0.020(4) 0.000(3) -0.007(3) -0.006(3)
N24 0.061(7) 0.091(10) 0.041(6) 0.021(6) 0.002(5) -0.022(7)
N28 0.038(5) 0.047(5) 0.037(5) -0.009(4) 0.001(4) -0.016(4)
C26 0.022(4) 0.031(5) 0.029(5) -0.001(4) -0.004(3) -0.004(3)
N27 0.072(7) 0.066(7) 0.029(5) -0.017(5) 0.002(5) -0.042(6)
N14 0.044(5) 0.043(5) 0.046(6) -0.008(4) -0.011(4) 0.015(4)
N18 0.132(13) 0.091(10) 0.056(8) -0.053(7) -0.057(8) 0.073(9)
N17 0.144(15) 0.057(8) 0.037(6) -0.009(5) -0.008(7) 0.029(8)

loop_
_atom_type_symbol
_atom_type_description
_atom_type_scat_dispersion_real
_atom_type_scat_dispersion_imag
_atom_type_scat_source
C C 0.0033 0.0016 'International Tables Vol C Tables 4.2.6.8 and 6.1.1.4'
H H 0.0000 0.0000 'International Tables Vol C Tables 4.2.6.8 and 6.1.1.4'
N N 0.0061 0.0033 'International Tables Vol C Tables 4.2.6.8 and 6.1.1.4'
O O 0.0106 0.0060 'International Tables Vol C Tables 4.2.6.8 and 6.1.1.4'
Mn Mn 0.3368 0.7283 'International Tables Vol C Tables 4.2.6.8 and 6.1.1.4'
Nb Nb -2.0727 0.6215 'International Tables Vol C Tables 4.2.6.8 and 6.1.1.4'

loop_
_geom_angle_atom_site_label_1
_geom_angle_atom_site_label_2
_geom_angle_atom_site_label_3
_geom_angle
_geom_angle_site_symmetry_1
_geom_angle_site_symmetry_3
C6 Nb1 C1 139.1(3) . .
C6 Nb1 C2 100.7(3) . .
C1 Nb1 C2 95.2(3) . .
C6 Nb1 C8 91.6(3) . .
C1 Nb1 C8 100.3(3) . .
C2 Nb1 C8 139.3(3) . .
C6 Nb1 C4 74.2(3) . .
C1 Nb1 C4 73.6(3) . .
C2 Nb1 C4 150.6(3) . .
C8 Nb1 C4 70.1(3) . .
C6 Nb1 C7 70.9(3) . .
C1 Nb1 C7 150.0(3) . .
C2 Nb1 C7 73.0(3) . .
C8 Nb1 C7 74.9(3) . .
C4 Nb1 C7 129.0(3) . .
C6 Nb1 C3 148.6(3) . .
C1 Nb1 C3 72.1(3) . .
C2 Nb1 C3 73.7(3) . .
C8 Nb1 C3 75.8(3) . .
C4 Nb1 C3 125.3(3) . .
C7 Nb1 C3 78.0(3) . .
C6 Nb1 C5 74.4(3) . .
C1 Nb1 C5 74.6(3) . .
C2 Nb1 C5 73.4(3) . .
C8 Nb1 C5 147.0(3) . .
C4 Nb1 C5 77.4(3) . .
C7 Nb1 C5 125.2(3) . .
C3 Nb1 C5 130.0(3) . .
N8 Mn2 N2 166.6(3) 2_667 2_767
N8 Mn2 O21 86.3(3) 2_667 .
N2 Mn2 O21 83.8(3) 2_767 .
N8 Mn2 O2 95.8(3) 2_667 .
N2 Mn2 O2 92.4(3) 2_767 .
O21 Mn2 O2 85.9(3) . .
N8 Mn2 N7 92.0(3) 2_667 .
N2 Mn2 N7 98.8(3) 2_767 .
O21 Mn2 N7 173.5(3) . .
O2 Mn2 N7 88.1(3) . .
N8 Mn2 O25 87.3(3) 2_667 .
N2 Mn2 O25 85.3(3) 2_767 .
O21 Mn2 O25 98.4(3) . .
O2 Mn2 O25 174.9(3) . .
N7 Mn2 O25 87.8(3) . .
N1 Mn1 N6 163.5(3) 1_545 .
N1 Mn1 O15 84.1(3) 1_545 .
N6 Mn1 O15 85.7(3) . .
N1 Mn1 O1 96.7(3) 1_545 .
N6 Mn1 O1 95.2(3) . .
O15 Mn1 O1 84.2(3) . .
N1 Mn1 N5 97.2(3) 1_545 2_766
N6 Mn1 N5 94.7(3) . 2_766
O15 Mn1 N5 171.6(3) . 2_766
O1 Mn1 N5 87.4(3) . 2_766
N1 Mn1 O11 87.3(3) 1_545 .
N6 Mn1 O11 81.7(3) . .
O15 Mn1 O11 99.9(3) . .
O1 Mn1 O11 174.6(3) . .
N5 Mn1 O11 88.5(3) 2_766 .
C12 O11 Mn1 132.1(7) . .
C5 N5 Mn1 175.3(8) . 2_766
C1 N1 Mn1 155.6(8) . 1_565
C7 N7 Mn2 173.1(7) . .
N3 C3 Nb1 171.5(8) . .
N5 C5 Nb1 175.1(8) . .
C2 N2 Mn2 150.7(8) . 2_767
N6 C6 Nb1 174.5(8) . .
C6 N6 Mn1 164.1(8) . .
C16 O15 Mn1 133.2(7) . .
C22 O21 Mn2 139.2(7) . .
C26 O25 Mn2 133.2(6) . .
C8 N8 Mn2 163.1(8) . 2_667
N1 C1 Nb1 176.1(8) . .
O15 C16 N18 123.9(11) . .
O15 C16 N17 117.8(11) . .
N18 C16 N17 118.3(11) . .
N8 C8 Nb1 177.1(8) . .
N2 C2 Nb1 172.2(8) . .
O21 C22 N23 123.9(10) . .
O21 C22 N24 117.6(11) . .
N23 C22 N24 118.3(10) . .
N7 C7 Nb1 172.1(8) . .
O11 C12 N14 121.8(9) . .
O11 C12 N13 119.5(11) . .
N14 C12 N13 118.6(11) . .
N4 C4 Nb1 172.1(9) . .
O25 C26 N28 122.8(9) . .
O25 C26 N27 119.6(9) . .
N28 C26 N27 117.5(9) . .

loop_
_geom_bond_atom_site_label_1
_geom_bond_atom_site_label_2
_geom_bond_distance
_geom_bond_site_symmetry_2
Nb1 C6 2.227(8) .
Nb1 C1 2.231(8) .
Nb1 C2 2.236(8) .
Nb1 C8 2.239(9) .
Nb1 C4 2.267(9) .
Nb1 C7 2.269(8) .
Nb1 C3 2.270(9) .
Nb1 C5 2.291(9) .
Mn2 N8 2.164(8) 2_667
Mn2 N2 2.177(8) 2_767
Mn2 O21 2.191(7) .
Mn2 O2 2.214(7) .
Mn2 N7 2.249(8) .
Mn2 O25 2.255(7) .
Mn1 N1 2.153(8) 1_545
Mn1 N6 2.159(8) .
Mn1 O15 2.206(7) .
Mn1 O1 2.209(7) .
Mn1 N5 2.264(8) 2_766
Mn1 O11 2.277(7) .
N4 C4 1.138(13) .
O11 C12 1.266(13) .
N5 C5 1.149(12) .
N5 Mn1 2.264(8) 2_766
N1 C1 1.157(12) .
N1 Mn1 2.153(8) 1_565
N7 C7 1.168(12) .
C3 N3 1.146(13) .
N2 C2 1.154(12) .
N2 Mn2 2.177(8) 2_767
C6 N6 1.143(12) .
O15 C16 1.260(12) .
O21 C22 1.256(12) .
O25 C26 1.265(11) .
N8 C8 1.136(12) .
N8 Mn2 2.164(8) 2_667
N23 C22 1.319(16) .
C16 N18 1.309(15) .
C16 N17 1.337(16) .
C22 N24 1.353(15) .
C12 N14 1.339(15) .
C12 N13 1.346(14) .
N28 C26 1.320(13) .
C26 N27 1.347(13) .
